data_4073433
loop_
_publ_author_name
'Bach, Marc A.'
'Beweries, Torsten'
'Burlakov, Vladimir V.'
'Arndt, Perdita'
'Baumann, Wolfgang'
'Spannenberg, Anke'
'Rosenthal, Uwe'

_publ_section_title
;
 Migratory Insertion of an Isocyanide into 1-Zirconacyclopent-3-ynes
;
_journal_issue 18
_journal_name_full Organometallics
_journal_page_first 4592
_journal_paper_doi 10.1021/om700324k
_journal_volume 26
_journal_year 2007
_chemical_formula_sum 'C15 H28 N2 O'
_chemical_formula_weight 252.39
_chemical_name_systematic
; 
 ? 
;
_space_group_IT_number 12
_symmetry_cell_setting monoclinic
_symmetry_space_group_name_Hall '-C 2y'
_symmetry_space_group_name_H-M 'C 1 2/m 1'
_atom_sites_solution_hydrogens geom
_atom_sites_solution_primary direct
_atom_sites_solution_secondary difmap
_audit_creation_method SHELXL-97
_cell_angle_alpha 90.00
_cell_angle_beta 109.70(3)
_cell_angle_gamma 90.00
_cell_formula_units_Z 4
_cell_length_a 15.816(3)
_cell_length_b 10.573(2)
_cell_length_c 10.120(2)
_cell_measurement_reflns_used all
_cell_measurement_temperature 200(2)
_cell_volume 1593.2(6)
_computing_data_collection STOE-X-AREA
_computing_molecular_graphics XP
_computing_structure_refinement 'SHELXL-97 (Sheldrick, 1997)'
_computing_structure_solution 'SHELXS-97 (Sheldrick, 1990)'
_diffrn_ambient_temperature 200(2)
_diffrn_measured_fraction_theta_full 0.999
_diffrn_measured_fraction_theta_max 0.999
_diffrn_measurement_device_type 'STOE-IPDS II'
_diffrn_radiation_monochromator graphite
_diffrn_radiation_source 'fine-focus sealed tube'
_diffrn_radiation_type MoK\a
_diffrn_radiation_wavelength 0.71073
_diffrn_reflns_av_R_equivalents 0.0286
_diffrn_reflns_av_sigmaI/netI 0.0211
_diffrn_reflns_limit_h_max 17
_diffrn_reflns_limit_h_min -18
_diffrn_reflns_limit_k_max 12
_diffrn_reflns_limit_k_min -12
_diffrn_reflns_limit_l_max 12
_diffrn_reflns_limit_l_min -12
_diffrn_reflns_number 10325
_diffrn_reflns_theta_full 25.00
_diffrn_reflns_theta_max 25.00
_diffrn_reflns_theta_min 2.14
_exptl_absorpt_coefficient_mu 0.066
_exptl_absorpt_correction_type none
_exptl_crystal_colour colourless
_exptl_crystal_density_diffrn 1.052
_exptl_crystal_density_method 'not measured'
_exptl_crystal_description prism
_exptl_crystal_F_000 560
_exptl_crystal_size_max 0.50
_exptl_crystal_size_mid 0.45
_exptl_crystal_size_min 0.35
_refine_diff_density_max 0.335
_refine_diff_density_min -0.227
_refine_diff_density_rms 0.037
_refine_ls_extinction_coef 0.003(3)
_refine_ls_extinction_expression Fc^*^=kFc[1+0.001xFc^2^\l^3^/sin(2\q)]^-1/4^
_refine_ls_extinction_method SHELXL
_refine_ls_goodness_of_fit_ref 1.132
_refine_ls_hydrogen_treatment mixed
_refine_ls_matrix_type full
_refine_ls_number_parameters 119
_refine_ls_number_reflns 1491
_refine_ls_number_restraints 1
_refine_ls_restrained_S_all 1.140
_refine_ls_R_factor_all 0.0633
_refine_ls_R_factor_gt 0.0509
_refine_ls_shift/su_max 0.000
_refine_ls_shift/su_mean 0.000
_refine_ls_structure_factor_coef Fsqd
_refine_ls_weighting_details 'calc w=1/[\s^2^(Fo^2^)+(0.0872P)^2^+0.4608P] where P=(Fo^2^+2Fc^2^)/3'
_refine_ls_weighting_scheme calc
_refine_ls_wR_factor_gt 0.1485
_refine_ls_wR_factor_ref 0.1532
_reflns_number_gt 1162
_reflns_number_total 1491
_reflns_threshold_expression >2sigma(I)
_cod_data_source_file om700324k_1.cif
_cod_data_source_block ks483m
_cod_original_cell_volume 1593.3(6)
_cod_original_sg_symbol_H-M C2/m
_cod_database_code 4073433

loop_
_symmetry_equiv_pos_as_xyz
'x, y, z'
'-x, y, -z'
'x+1/2, y+1/2, z'
'-x+1/2, y+1/2, -z'
'-x, -y, -z'
'x, -y, z'
'-x+1/2, -y+1/2, -z'
'x+1/2, -y+1/2, z'

loop_
_atom_site_label
_atom_site_type_symbol
_atom_site_fract_x
_atom_site_fract_y
_atom_site_fract_z
_atom_site_U_iso_or_equiv
_atom_site_adp_type
_atom_site_occupancy
_atom_site_symmetry_multiplicity
_atom_site_calc_flag
_atom_site_refinement_flags
C4 C 0.19613(14) -0.0354(3) 0.0608(3) 0.0271(9) Uani 0.50 1 d PD
C5 C 0.1833(7) -0.1619(16) 0.1194(14) 0.033(2) Uani 0.50 1 d P
H5A H 0.1911 -0.2293 0.0579 0.050 Uiso 0.50 1 calc PR
H5B H 0.1227 -0.1667 0.1248 0.050 Uiso 0.50 1 calc PR
H5C H 0.2277 -0.1722 0.2134 0.050 Uiso 0.50 1 calc PR
O1 O 0.17752(14) 0.0533(2) 0.1539(2) 0.0318(6) Uani 0.50 1 d P
C13 C 0.1803(10) 0.1834(17) 0.1162(17) 0.046(3) Uani 0.50 1 d P
H13A H 0.1659 0.2372 0.1846 0.069 Uiso 0.50 1 calc PR
H13B H 0.1364 0.1980 0.0226 0.069 Uiso 0.50 1 calc PR
H13C H 0.2406 0.2041 0.1156 0.069 Uiso 0.50 1 calc PR
N1 N 0.36371(12) 0.0000 0.04991(18) 0.0295(5) Uani 1 2 d S
N2 N 0.24534(14) 0.0000 -0.2460(2) 0.0365(6) Uani 1 2 d S
HN2 H 0.299(2) 0.0000 -0.223(3) 0.036(7) Uiso 1 2 d S
C1 C 0.27917(15) 0.0000 0.0121(2) 0.0342(6) Uani 1 2 d SD
C2 C 0.21752(15) 0.0000 -0.1332(2) 0.0304(6) Uani 1 2 d S
C3 C 0.14204(16) 0.0000 -0.0975(2) 0.0405(7) Uani 1 2 d SD
C6 C 0.04277(17) 0.0000 -0.1638(3) 0.0500(8) Uani 1 2 d S
H6A H 0.0150 0.0000 -0.0907 0.075 Uiso 1 2 calc SR
H6B H 0.0239 -0.0757 -0.2223 0.075 Uiso 0.50 1 calc PR
H6C H 0.0239 0.0757 -0.2223 0.075 Uiso 0.50 1 calc PR
C7 C 0.19155(15) 0.0000 -0.3956(2) 0.0346(6) Uani 1 2 d S
C8 C 0.13419(15) 0.1181(2) -0.4324(2) 0.0526(6) Uani 1 1 d .
H8A H 0.0914 0.1182 -0.3813 0.079 Uiso 1 1 calc R
H8B H 0.1013 0.1196 -0.5336 0.079 Uiso 1 1 calc R
H8C H 0.1727 0.1930 -0.4062 0.079 Uiso 1 1 calc R
C9 C 0.2582(2) 0.0000 -0.4744(3) 0.0649(10) Uani 1 2 d S
H9A H 0.2951 0.0766 -0.4507 0.097 Uiso 0.50 1 calc PR
H9B H 0.2255 -0.0019 -0.5756 0.097 Uiso 1 2 calc SR
H9C H 0.2969 -0.0747 -0.4476 0.097 Uiso 0.50 1 calc PR
C10 C 0.42733(15) 0.0000 0.1952(2) 0.0342(6) Uani 1 2 d S
C11 C 0.3848(2) 0.0000 0.3078(3) 0.0795(13) Uani 1 2 d S
H11A H 0.3478 -0.0760 0.2986 0.119 Uiso 0.50 1 calc PR
H11B H 0.3470 0.0753 0.2977 0.119 Uiso 0.50 1 calc PR
H11C H 0.4318 0.0007 0.4003 0.119 Uiso 1 2 calc SR
C12 C 0.48474(18) 0.1162(2) 0.2084(2) 0.0755(9) Uani 1 1 d .
H12A H 0.4477 0.1920 0.2005 0.113 Uiso 1 1 calc R
H12B H 0.5110 0.1164 0.1334 0.113 Uiso 1 1 calc R
H12C H 0.5329 0.1158 0.2998 0.113 Uiso 1 1 calc R

loop_
_atom_site_aniso_label
_atom_site_aniso_U_11
_atom_site_aniso_U_22
_atom_site_aniso_U_33
_atom_site_aniso_U_23
_atom_site_aniso_U_13
_atom_site_aniso_U_12
C4 0.0265(15) 0.036(3) 0.0216(14) -0.0034(10) 0.0113(12) -0.0032(11)
C5 0.028(4) 0.040(7) 0.033(4) 0.002(3) 0.013(3) 0.001(3)
O1 0.0353(13) 0.0373(14) 0.0270(12) -0.0021(9) 0.0160(10) 0.0016(9)
C13 0.071(7) 0.028(4) 0.044(5) 0.000(3) 0.025(4) 0.009(3)
N1 0.0253(11) 0.0419(11) 0.0211(9) 0.000 0.0076(8) 0.000
N2 0.0218(11) 0.0686(15) 0.0188(10) 0.000 0.0064(8) 0.000
C1 0.0276(13) 0.0567(16) 0.0200(11) 0.000 0.0101(10) 0.000
C2 0.0264(12) 0.0440(14) 0.0195(10) 0.000 0.0062(9) 0.000
C3 0.0251(12) 0.0739(18) 0.0225(12) 0.000 0.0079(10) 0.000
C6 0.0285(14) 0.089(2) 0.0306(13) 0.000 0.0076(11) 0.000
C7 0.0301(12) 0.0551(15) 0.0176(11) 0.000 0.0068(10) 0.000
C8 0.0545(13) 0.0599(13) 0.0344(10) 0.0068(9) 0.0031(9) 0.0053(10)
C9 0.0472(17) 0.127(3) 0.0227(13) 0.000 0.0152(12) 0.000
C10 0.0248(12) 0.0519(15) 0.0231(12) 0.000 0.0044(10) 0.000
C11 0.0414(17) 0.172(4) 0.0205(13) 0.000 0.0050(12) 0.000
C12 0.0742(17) 0.0799(17) 0.0467(13) 0.0048(11) -0.0133(12) -0.0326(14)

loop_
_atom_type_symbol
_atom_type_description
_atom_type_scat_dispersion_real
_atom_type_scat_dispersion_imag
_atom_type_scat_source
C C 0.0033 0.0016 'International Tables Vol C Tables 4.2.6.8 and 6.1.1.4'
H H 0.0000 0.0000 'International Tables Vol C Tables 4.2.6.8 and 6.1.1.4'
N N 0.0061 0.0033 'International Tables Vol C Tables 4.2.6.8 and 6.1.1.4'
O O 0.0106 0.0060 'International Tables Vol C Tables 4.2.6.8 and 6.1.1.4'

loop_
_geom_angle_atom_site_label_1
_geom_angle_atom_site_label_2
_geom_angle_atom_site_label_3
_geom_angle
_geom_angle_site_symmetry_1
_geom_angle_site_symmetry_3
C4 C4 O1 99.99(19) 6 6
C4 C4 O1 48.98(15) 6 .
O1 C4 O1 51.0(3) 6 .
C4 C4 C5 152.8(5) 6 .
O1 C4 C5 52.8(5) 6 .
O1 C4 C5 103.8(5) . .
C4 C4 C3 76.36(10) 6 .
O1 C4 C3 134.5(2) 6 .
O1 C4 C3 110.54(19) . .
C5 C4 C3 120.6(5) . .
C4 C4 C1 76.44(10) 6 .
O1 C4 C1 142.7(2) 6 .
O1 C4 C1 115.1(2) . .
C5 C4 C1 124.4(4) . .
C3 C4 C1 81.52(17) . .
C4 C4 C13 156.3(5) 6 6
O1 C4 C13 56.4(5) 6 6
O1 C4 C13 107.4(6) . 6
C5 C4 C13 3.9(10) . 6
C3 C4 C13 117.3(5) . 6
C1 C4 C13 122.9(5) . 6
C4 O1 O1 80.01(19) 6 6
C4 O1 C5 81.2(7) 6 6
O1 O1 C5 161.2(6) 6 6
C4 O1 C4 31.0(2) 6 .
O1 O1 C4 48.98(15) 6 .
C5 O1 C4 112.3(7) 6 .
C4 O1 C13 84.0(7) 6 .
O1 O1 C13 163.8(7) 6 .
C5 O1 C13 3.3(12) 6 .
C4 O1 C13 115.0(7) . .
C1 N1 C10 126.85(18) . .
C2 N2 C7 129.1(2) . .
N1 C1 C2 125.72(19) . .
N1 C1 C4 143.7(2) . .
C2 C1 C4 88.35(16) . .
N1 C1 C4 143.7(2) . 6
C2 C1 C4 88.35(16) . 6
C4 C1 C4 27.1(2) . 6
N2 C2 C3 142.0(2) . .
N2 C2 C1 123.4(2) . .
C3 C2 C1 94.63(18) . .
C2 C3 C6 140.3(2) . .
C2 C3 C4 92.59(17) . 6
C6 C3 C4 125.8(2) . 6
C2 C3 C4 92.59(17) . .
C6 C3 C4 125.8(2) . .
C4 C3 C4 27.3(2) 6 .
N2 C7 C8 110.21(12) . .
N2 C7 C8 110.21(12) . 6
C8 C7 C8 111.1(2) . 6
N2 C7 C9 106.1(2) . .
C8 C7 C9 109.53(13) . .
C8 C7 C9 109.53(13) 6 .
N1 C10 C11 115.2(2) . .
N1 C10 C12 106.05(13) . 6
C11 C10 C12 110.04(15) . 6
N1 C10 C12 106.04(13) . .
C11 C10 C12 110.04(15) . .
C12 C10 C12 109.3(3) 6 .

loop_
_geom_bond_atom_site_label_1
_geom_bond_atom_site_label_2
_geom_bond_distance
_geom_bond_site_symmetry_2
C4 C4 0.748(5) 6
C4 O1 1.095(3) 6
C4 O1 1.429(3) .
C4 C5 1.505(16) .
C4 C3 1.586(3) .
C4 C1 1.595(3) .
C4 C13 1.710(19) 6
O1 C4 1.095(3) 6
O1 O1 1.128(5) 6
O1 C5 1.213(16) 6
O1 C13 1.432(17) .
N1 C1 1.261(3) .
N1 C10 1.475(3) .
N2 C2 1.356(3) .
N2 C7 1.465(3) .
C1 C2 1.465(3) .
C1 C4 1.595(3) 6
C2 C3 1.359(3) .
C3 C6 1.485(3) .
C3 C4 1.586(3) 6
C7 C8 1.514(2) .
C7 C8 1.514(2) 6
C7 C9 1.521(3) .
C10 C11 1.506(4) .
C10 C12 1.507(3) 6
C10 C12 1.507(3) .
